data_1575071
loop_
_publ_author_name
'Bairagi, Subhash'
'Patel, Deepak Kumar'
'Chatterjee, Debipada'
'Ku&#x10d;er&#xe1;kov&#xe1;, Monika'
'Mach&#xe1;&#x10d;ek, Jan'
'Base, Tomas'
'Pradeep, Thalappil'
'Ghosh, Sundargopal'

_publ_section_title
;
 Cluster <i>versus</i> coordination: the chemistry of cyclopentadienyl
 titanium and vanadium complexes with B- and C-functionalized
 carborane-thiols, [C<sub>2</sub>B<sub>10</sub>H<sub>12-<i>n</i></sub>
 (SH) <sub><i>n</i></sub> ] (<i>n</i> = 2 or 3).
;
_journal_issue 31
_journal_name_full 'Chemical science'
_journal_page_first 14127
_journal_page_last 14139
_journal_paper_doi 10.1039/d5sc03562g
_journal_volume 16
_journal_year 2025
_chemical_formula_sum 'C12 H24 B10 S3 Ti'
_chemical_formula_weight 420.49
_space_group_crystal_system orthorhombic
_space_group_IT_number 61
_space_group_name_Hall '-P 2ac 2ab'
_space_group_name_H-M_alt 'P b c a'
_atom_sites_solution_hydrogens mixed
_audit_creation_method SHELXL-2019/3
_audit_update_record
;
2025-04-20 deposited with the CCDC.	2025-07-10 downloaded from the CCDC.
;
_cell_angle_alpha 90
_cell_angle_beta 90
_cell_angle_gamma 90
_cell_formula_units_Z 8
_cell_length_a 12.0927(5)
_cell_length_b 12.8115(6)
_cell_length_c 26.9444(9)
_cell_measurement_reflns_used 2527
_cell_measurement_temperature 296(2)
_cell_measurement_theta_max 21.65
_cell_measurement_theta_min 2.26
_cell_volume 4174.4(3)
_computing_structure_refinement 'SHELXL-2019/2 (Sheldrick, 2019)'
_diffrn_ambient_temperature 296(2)
_diffrn_measured_fraction_theta_full 0.999
_diffrn_measured_fraction_theta_max 0.999
_diffrn_measurement_device_type 'Bruker APEX-II CCD'
_diffrn_measurement_method '\f and \w scans'
_diffrn_radiation_type MoK\a
_diffrn_radiation_wavelength 0.71073
_diffrn_reflns_av_R_equivalents 0.0547
_diffrn_reflns_av_unetI/netI 0.0651
_diffrn_reflns_Laue_measured_fraction_full 0.999
_diffrn_reflns_Laue_measured_fraction_max 0.999
_diffrn_reflns_limit_h_max 11
_diffrn_reflns_limit_h_min -14
_diffrn_reflns_limit_k_max 15
_diffrn_reflns_limit_k_min -14
_diffrn_reflns_limit_l_max 20
_diffrn_reflns_limit_l_min -32
_diffrn_reflns_number 11758
_diffrn_reflns_point_group_measured_fraction_full 0.999
_diffrn_reflns_point_group_measured_fraction_max 0.999
_diffrn_reflns_theta_full 25.000
_diffrn_reflns_theta_max 25.000
_diffrn_reflns_theta_min 2.436
_exptl_absorpt_coefficient_mu 0.704
_exptl_absorpt_correction_T_max 0.920
_exptl_absorpt_correction_T_min 0.833
_exptl_absorpt_correction_type multi-scan
_exptl_absorpt_process_details 'SADABS V2014/5(Bruker AXS.Inc)'
_exptl_crystal_colour yellow
_exptl_crystal_density_diffrn 1.338
_exptl_crystal_description Square
_exptl_crystal_F_000 1728
_exptl_crystal_size_max 0.270
_exptl_crystal_size_mid 0.210
_exptl_crystal_size_min 0.120
_refine_diff_density_max 0.340
_refine_diff_density_min -0.273
_refine_diff_density_rms 0.069
_refine_ls_extinction_method none
_refine_ls_goodness_of_fit_ref 1.028
_refine_ls_hydrogen_treatment mixed
_refine_ls_matrix_type full
_refine_ls_number_parameters 243
_refine_ls_number_reflns 3677
_refine_ls_number_restraints 0
_refine_ls_restrained_S_all 1.028
_refine_ls_R_factor_all 0.0864
_refine_ls_R_factor_gt 0.0506
_refine_ls_shift/su_max 0.000
_refine_ls_shift/su_mean 0.000
_refine_ls_structure_factor_coef Fsqd
_refine_ls_weighting_details 'w=1/[\s^2^(Fo^2^)+(0.0462P)^2^+3.4983P] where P=(Fo^2^+2Fc^2^)/3'
_refine_ls_weighting_scheme calc
_refine_ls_wR_factor_gt 0.1038
_refine_ls_wR_factor_ref 0.1194
_reflns_Friedel_coverage 0.000
_reflns_number_gt 2551
_reflns_number_total 3677
_reflns_threshold_expression 'I > 2\s(I)'
_cod_data_source_file d5sc03562g2.cif
_cod_data_source_block TiCBSH3
_cod_depositor_comments 'Adding full bibliography for 1575071--1575076.cif.'
_cod_database_code 1575071
_shelx_shelxl_version_number 2019/3
_shelx_space_group_comment
;
The symmetry employed for this shelxl refinement is uniquely defined
by the following loop, which should always be used as a source of
symmetry information in preference to the above space-group names.
They are only intended as comments.
;
_shelx_estimated_absorpt_t_min 0.833
_shelx_estimated_absorpt_t_max 0.920

loop_
_space_group_symop_operation_xyz
'x, y, z'
'-x+1/2, -y, z+1/2'
'-x, y+1/2, -z+1/2'
'x+1/2, -y+1/2, -z'
'-x, -y, -z'
'x-1/2, y, -z-1/2'
'x, -y-1/2, z-1/2'
'-x-1/2, y-1/2, z'

loop_
_atom_site_label
_atom_site_type_symbol
_atom_site_fract_x
_atom_site_fract_y
_atom_site_fract_z
_atom_site_U_iso_or_equiv
_atom_site_adp_type
_atom_site_occupancy
_atom_site_site_symmetry_order
_atom_site_calc_flag
_atom_site_refinement_flags_posn
_atom_site_refinement_flags_adp
_atom_site_refinement_flags_occupancy
_atom_site_disorder_assembly
_atom_site_disorder_group
B1 B -0.0288(4) 0.2025(3) 0.06189(16) 0.0311(11) Uani 1 1 d . . . . .
B2 B -0.0460(4) 0.2880(3) 0.11519(16) 0.0295(10) Uani 1 1 d . . . . .
B3 B -0.1410(4) 0.1787(4) 0.10581(16) 0.0322(11) Uani 1 1 d . . . . .
B4 B -0.1643(4) 0.1687(4) 0.04046(17) 0.0415(12) Uani 1 1 d . . . . .
H4 H -0.181539 0.093401 0.022460 0.050 Uiso 1 1 calc R U . . .
B5 B -0.2639(4) 0.2297(4) 0.07947(19) 0.0476(13) Uani 1 1 d . . . . .
H5 H -0.345876 0.195557 0.086468 0.057 Uiso 1 1 calc R U . . .
B6 B -0.1920(4) 0.3036(4) 0.12486(18) 0.0410(12) Uani 1 1 d . . . . .
H6 H -0.227355 0.316270 0.161987 0.049 Uiso 1 1 calc R U . . .
B7 B -0.0875(4) 0.2689(4) 0.00981(17) 0.0405(12) Uani 1 1 d . . . . .
H7 H -0.055467 0.258265 -0.028061 0.049 Uiso 1 1 calc R U . . .
B8 B -0.0153(4) 0.3422(3) 0.05510(16) 0.0348(11) Uani 1 1 d . . . . .
H8 H 0.065140 0.378697 0.047165 0.042 Uiso 1 1 calc R U . . .
B9 B -0.1144(4) 0.4032(4) 0.09393(18) 0.0413(12) Uani 1 1 d . . . . .
H9 H -0.099974 0.479870 0.111104 0.050 Uiso 1 1 calc R U . . .
B10 B -0.1380(4) 0.3903(4) 0.02966(19) 0.0467(13) Uani 1 1 d . . . . .
H10 H -0.140348 0.458422 0.004849 0.056 Uiso 1 1 calc R U . . .
C1 C 0.1959(3) 0.0915(3) 0.20348(13) 0.0328(10) Uani 1 1 d . . . . .
C2 C 0.2326(3) 0.0441(3) 0.15910(12) 0.0290(9) Uani 1 1 d . . . . .
C3 C 0.1638(3) -0.0419(3) 0.14923(13) 0.0324(9) Uani 1 1 d . . . . .
C4 C 0.0836(3) -0.0488(3) 0.18755(15) 0.0362(10) Uani 1 1 d . . . . .
C5 C 0.1045(3) 0.0344(3) 0.22116(13) 0.0367(10) Uani 1 1 d . . . . .
C6 C 0.2500(4) 0.1812(3) 0.23032(16) 0.0516(12) Uani 1 1 d . . . . .
H6A H 0.310451 0.207278 0.210841 0.077 Uiso 1 1 calc R U . . .
H6B H 0.196836 0.235892 0.235336 0.077 Uiso 1 1 calc R U . . .
H6C H 0.277098 0.157679 0.261879 0.077 Uiso 1 1 calc R U . . .
C7 C 0.3325(3) 0.0747(3) 0.12955(15) 0.0460(11) Uani 1 1 d . . . . .
H7A H 0.365141 0.136087 0.143812 0.069 Uiso 1 1 calc R U . . .
H7B H 0.385286 0.018743 0.130017 0.069 Uiso 1 1 calc R U . . .
H7C H 0.311089 0.088924 0.095919 0.069 Uiso 1 1 calc R U . . .
C8 C 0.1778(4) -0.1177(3) 0.10694(16) 0.0531(13) Uani 1 1 d . . . . .
H8A H 0.120321 -0.169312 0.108318 0.080 Uiso 1 1 calc R U . . .
H8B H 0.173494 -0.080813 0.075993 0.080 Uiso 1 1 calc R U . . .
H8C H 0.248520 -0.151320 0.109570 0.080 Uiso 1 1 calc R U . . .
C9 C -0.0005(4) -0.1345(3) 0.19446(19) 0.0641(15) Uani 1 1 d . . . . .
H9A H 0.001836 -0.180888 0.166479 0.096 Uiso 1 1 calc R U . . .
H9B H 0.016087 -0.172783 0.224180 0.096 Uiso 1 1 calc R U . . .
H9C H -0.073027 -0.104540 0.197113 0.096 Uiso 1 1 calc R U . . .
C10 C 0.0435(4) 0.0544(4) 0.26885(16) 0.0663(16) Uani 1 1 d . . . . .
H10A H -0.015478 0.004703 0.272259 0.099 Uiso 1 1 calc R U . . .
H10B H 0.093532 0.047477 0.296300 0.099 Uiso 1 1 calc R U . . .
H10C H 0.013374 0.123728 0.268435 0.099 Uiso 1 1 calc R U . . .
C11 C -0.2368(4) 0.3603(4) 0.07243(18) 0.0502(13) Uani 1 1 d . . . . .
C12 C -0.2208(4) 0.2834(4) 0.02456(17) 0.0488(12) Uani 1 1 d . . . . .
H11 H -0.293(3) 0.402(3) 0.0722(13) 0.035(12) Uiso 1 1 d . . . . .
H12 H -0.276(4) 0.286(3) 0.0015(15) 0.056(14) Uiso 1 1 d . . . . .
S1 S -0.13341(8) 0.06382(8) 0.14712(4) 0.0367(3) Uani 1 1 d . . . . .
S2 S 0.05381(9) 0.28211(8) 0.16671(4) 0.0375(3) Uani 1 1 d . . . . .
S3 S 0.08693(9) 0.11016(8) 0.05950(4) 0.0390(3) Uani 1 1 d . . . . .
Ti1 Ti 0.05278(5) 0.10811(5) 0.14429(2) 0.02437(19) Uani 1 1 d . . . . .

loop_
_atom_site_aniso_label
_atom_site_aniso_U_11
_atom_site_aniso_U_22
_atom_site_aniso_U_33
_atom_site_aniso_U_23
_atom_site_aniso_U_13
_atom_site_aniso_U_12
B1 0.039(3) 0.028(3) 0.026(2) 0.0055(18) -0.001(2) 0.002(2)
B2 0.035(3) 0.022(2) 0.031(2) -0.0008(18) -0.003(2) 0.004(2)
B3 0.029(3) 0.035(3) 0.032(2) 0.003(2) -0.002(2) 0.000(2)
B4 0.050(3) 0.036(3) 0.039(3) 0.001(2) -0.016(2) -0.005(3)
B5 0.035(3) 0.047(3) 0.060(3) 0.018(3) -0.010(3) -0.003(3)
B6 0.037(3) 0.041(3) 0.044(3) 0.006(2) -0.001(2) 0.014(2)
B7 0.054(3) 0.039(3) 0.028(3) 0.008(2) -0.004(2) 0.000(3)
B8 0.042(3) 0.029(3) 0.034(3) 0.009(2) -0.004(2) -0.001(2)
B9 0.046(3) 0.031(3) 0.047(3) 0.000(2) -0.011(2) 0.005(2)
B10 0.052(3) 0.040(3) 0.049(3) 0.011(2) -0.011(3) 0.002(3)
C1 0.033(2) 0.034(2) 0.031(2) 0.0036(17) -0.0077(19) 0.009(2)
C2 0.028(2) 0.031(2) 0.028(2) 0.0069(16) 0.0001(17) 0.0083(18)
C3 0.037(2) 0.030(2) 0.031(2) 0.0004(17) -0.0053(19) 0.0102(19)
C4 0.034(2) 0.030(2) 0.044(2) 0.0159(19) -0.001(2) 0.0039(19)
C5 0.038(2) 0.047(3) 0.025(2) 0.0117(19) 0.0034(19) 0.019(2)
C6 0.057(3) 0.049(3) 0.049(3) -0.011(2) -0.026(2) 0.012(2)
C7 0.031(2) 0.055(3) 0.052(3) 0.007(2) 0.003(2) 0.008(2)
C8 0.072(3) 0.035(3) 0.052(3) -0.011(2) -0.010(3) 0.015(3)
C9 0.054(3) 0.044(3) 0.093(4) 0.034(3) 0.000(3) 0.000(3)
C10 0.072(4) 0.093(4) 0.033(3) 0.018(2) 0.017(2) 0.034(3)
C11 0.041(3) 0.048(3) 0.062(3) 0.008(2) -0.014(2) 0.018(2)
C12 0.052(3) 0.049(3) 0.045(3) 0.011(2) -0.024(2) 0.001(2)
S1 0.0314(6) 0.0362(6) 0.0426(6) 0.0131(5) 0.0015(5) -0.0028(5)
S2 0.0479(7) 0.0293(6) 0.0355(6) -0.0027(4) -0.0144(5) 0.0023(5)
S3 0.0466(6) 0.0433(7) 0.0270(5) 0.0074(5) 0.0108(5) 0.0149(5)
Ti1 0.0263(4) 0.0245(4) 0.0223(4) 0.0030(3) 0.0016(3) 0.0028(3)

loop_
_atom_type_symbol
_atom_type_description
_atom_type_scat_dispersion_real
_atom_type_scat_dispersion_imag
_atom_type_scat_source
C C 0.0033 0.0016 'International Tables Vol C Tables 4.2.6.8 and 6.1.1.4'
H H 0.0000 0.0000 'International Tables Vol C Tables 4.2.6.8 and 6.1.1.4'
B B 0.0013 0.0007 'International Tables Vol C Tables 4.2.6.8 and 6.1.1.4'
S S 0.1246 0.1234 'International Tables Vol C Tables 4.2.6.8 and 6.1.1.4'
Ti Ti 0.2776 0.4457 'International Tables Vol C Tables 4.2.6.8 and 6.1.1.4'

loop_
_geom_angle_atom_site_label_1
_geom_angle_atom_site_label_2
_geom_angle_atom_site_label_3
_geom_angle
_geom_angle_site_symmetry_1
_geom_angle_site_symmetry_3
_geom_angle_publ_flag
B7 B1 B4 59.9(3) . . ?
B7 B1 B8 59.0(2) . . ?
B4 B1 B8 106.8(3) . . ?
B7 B1 B2 106.7(3) . . ?
B4 B1 B2 107.2(3) . . ?
B8 B1 B2 59.6(2) . . ?
B7 B1 B3 107.0(3) . . ?
B4 B1 B3 59.2(3) . . ?
B8 B1 B3 107.3(3) . . ?
B2 B1 B3 60.2(2) . . ?
B7 B1 S3 125.6(3) . . ?
B4 B1 S3 122.1(3) . . ?
B8 B1 S3 124.5(3) . . ?
B2 B1 S3 120.3(3) . . ?
B3 B1 S3 118.8(3) . . ?
B7 B1 Ti1 176.8(3) . . ?
B4 B1 Ti1 119.3(2) . . ?
B8 B1 Ti1 119.4(2) . . ?
B2 B1 Ti1 70.36(19) . . ?
B3 B1 Ti1 70.46(19) . . ?
S3 B1 Ti1 57.58(12) . . ?
B9 B2 B6 59.9(3) . . ?
B9 B2 B8 59.2(3) . . ?
B6 B2 B8 106.9(3) . . ?
B9 B2 B1 107.3(3) . . ?
B6 B2 B1 107.1(3) . . ?
B8 B2 B1 59.9(2) . . ?
B9 B2 B3 107.3(3) . . ?
B6 B2 B3 59.2(3) . . ?
B8 B2 B3 107.5(3) . . ?
B1 B2 B3 60.1(2) . . ?
B9 B2 S2 125.4(3) . . ?
B6 B2 S2 122.7(3) . . ?
B8 B2 S2 124.0(3) . . ?
B1 B2 S2 119.7(3) . . ?
B3 B2 S2 119.0(3) . . ?
B9 B2 Ti1 177.4(3) . . ?
B6 B2 Ti1 119.1(3) . . ?
B8 B2 Ti1 119.8(2) . . ?
B1 B2 Ti1 70.48(19) . . ?
B3 B2 Ti1 70.48(19) . . ?
S2 B2 Ti1 57.20(12) . . ?
B5 B3 B4 60.0(3) . . ?
B5 B3 B6 59.8(3) . . ?
B4 B3 B6 107.0(3) . . ?
B5 B3 B1 107.6(3) . . ?
B4 B3 B1 59.4(3) . . ?
B6 B3 B1 107.0(3) . . ?
B5 B3 B2 107.5(3) . . ?
B4 B3 B2 106.9(3) . . ?
B6 B3 B2 59.5(3) . . ?
B1 B3 B2 59.7(2) . . ?
B5 B3 S1 125.2(3) . . ?
B4 B3 S1 123.0(3) . . ?
B6 B3 S1 123.8(3) . . ?
B1 B3 S1 119.1(3) . . ?
B2 B3 S1 119.7(3) . . ?
B5 B3 Ti1 177.3(3) . . ?
B4 B3 Ti1 119.2(3) . . ?
B6 B3 Ti1 119.0(3) . . ?
B1 B3 Ti1 70.3(2) . . ?
B2 B3 Ti1 70.2(2) . . ?
S1 B3 Ti1 57.47(12) . . ?
C12 B4 B5 59.3(3) . . ?
C12 B4 B3 104.7(3) . . ?
B5 B4 B3 59.6(3) . . ?
C12 B4 B7 57.6(3) . . ?
B5 B4 B7 108.0(3) . . ?
B3 B4 B7 108.8(3) . . ?
C12 B4 B1 104.1(3) . . ?
B5 B4 B1 108.8(3) . . ?
B3 B4 B1 61.4(2) . . ?
B7 B4 B1 60.0(3) . . ?
C12 B4 H4 125.4 . . ?
B5 B4 H4 121.2 . . ?
B3 B4 H4 121.8 . . ?
B7 B4 H4 121.7 . . ?
B1 B4 H4 121.9 . . ?
C11 B5 C12 57.0(3) . . ?
C11 B5 B3 104.1(3) . . ?
C12 B5 B3 103.8(4) . . ?
C11 B5 B6 57.5(3) . . ?
C12 B5 B6 103.4(4) . . ?
B3 B5 B6 60.6(3) . . ?
C11 B5 B4 103.5(4) . . ?
C12 B5 B4 57.3(3) . . ?
B3 B5 B4 60.5(3) . . ?
B6 B5 B4 108.0(3) . . ?
C11 B5 H5 125.4 . . ?
C12 B5 H5 125.6 . . ?
B3 B5 H5 122.8 . . ?
B6 B5 H5 122.4 . . ?
B4 B5 H5 122.5 . . ?
C11 B6 B5 59.5(3) . . ?
C11 B6 B9 57.9(3) . . ?
B5 B6 B9 108.4(3) . . ?
C11 B6 B3 104.9(3) . . ?
B5 B6 B3 59.6(3) . . ?
B9 B6 B3 108.8(3) . . ?
C11 B6 B2 104.1(3) . . ?
B5 B6 B2 108.8(3) . . ?
B9 B6 B2 59.8(3) . . ?
B3 B6 B2 61.3(2) . . ?
C11 B6 H6 125.2 . . ?
B5 B6 H6 121.0 . . ?
B9 B6 H6 121.5 . . ?
B3 B6 H6 121.8 . . ?
B2 B6 H6 122.1 . . ?
C12 B7 B10 59.6(3) . . ?
C12 B7 B8 104.7(3) . . ?
B10 B7 B8 59.4(3) . . ?
C12 B7 B4 57.9(3) . . ?
B10 B7 B4 108.4(4) . . ?
B8 B7 B4 108.6(3) . . ?
C12 B7 B1 104.4(3) . . ?
B10 B7 B1 108.7(3) . . ?
B8 B7 B1 61.0(2) . . ?
B4 B7 B1 60.1(2) . . ?
C12 B7 H7 125.1 . . ?
B10 B7 H7 121.1 . . ?
B8 B7 H7 122.1 . . ?
B4 B7 H7 121.5 . . ?
B1 B7 H7 121.9 . . ?
B10 B8 B7 59.8(3) . . ?
B10 B8 B9 60.1(3) . . ?
B7 B8 B9 107.9(4) . . ?
B10 B8 B2 108.3(3) . . ?
B7 B8 B2 108.3(3) . . ?
B9 B8 B2 60.0(3) . . ?
B10 B8 B1 108.2(3) . . ?
B7 B8 B1 60.0(2) . . ?
B9 B8 B1 108.4(3) . . ?
B2 B8 B1 60.5(2) . . ?
B10 B8 H8 121.7 . . ?
B7 B8 H8 121.8 . . ?
B9 B8 H8 121.7 . . ?
B2 B8 H8 121.4 . . ?
B1 B8 H8 121.4 . . ?
C11 B9 B10 59.2(3) . . ?
C11 B9 B8 104.4(3) . . ?
B10 B9 B8 59.2(3) . . ?
C11 B9 B2 104.4(3) . . ?
B10 B9 B2 108.2(3) . . ?
B8 B9 B2 60.8(2) . . ?
C11 B9 B6 57.7(3) . . ?
B10 B9 B6 107.8(4) . . ?
B8 B9 B6 108.4(3) . . ?
B2 B9 B6 60.3(3) . . ?
C11 B9 H9 125.2 . . ?
B10 B9 H9 121.5 . . ?
B8 B9 H9 122.3 . . ?
B2 B9 H9 122.0 . . ?
B6 B9 H9 121.6 . . ?
C12 B10 C11 57.4(3) . . ?
C12 B10 B8 104.4(3) . . ?
C11 B10 B8 104.5(3) . . ?
C12 B10 B7 57.8(3) . . ?
C11 B10 B7 104.5(4) . . ?
B8 B10 B7 60.8(3) . . ?
C12 B10 B9 104.5(3) . . ?
C11 B10 B9 58.0(3) . . ?
B8 B10 B9 60.7(3) . . ?
B7 B10 B9 109.1(3) . . ?
C12 B10 H10 125.1 . . ?
C11 B10 H10 124.9 . . ?
B8 B10 H10 122.7 . . ?
B7 B10 H10 121.8 . . ?
B9 B10 H10 121.8 . . ?
C5 C1 C2 108.1(3) . . ?
C5 C1 C6 125.0(4) . . ?
C2 C1 C6 126.7(4) . . ?
C5 C1 Ti1 72.6(2) . . ?
C2 C1 Ti1 72.4(2) . . ?
C6 C1 Ti1 124.9(3) . . ?
C3 C2 C1 108.1(3) . . ?
C3 C2 C7 125.6(3) . . ?
C1 C2 C7 126.2(4) . . ?
C3 C2 Ti1 72.3(2) . . ?
C1 C2 Ti1 72.8(2) . . ?
C7 C2 Ti1 124.2(2) . . ?
C2 C3 C4 108.4(3) . . ?
C2 C3 C8 125.6(4) . . ?
C4 C3 C8 125.9(4) . . ?
C2 C3 Ti1 73.0(2) . . ?
C4 C3 Ti1 72.6(2) . . ?
C8 C3 Ti1 123.3(3) . . ?
C5 C4 C3 107.2(3) . . ?
C5 C4 C9 126.0(4) . . ?
C3 C4 C9 126.6(4) . . ?
C5 C4 Ti1 72.7(2) . . ?
C3 C4 Ti1 72.2(2) . . ?
C9 C4 Ti1 125.2(3) . . ?
C1 C5 C4 108.2(3) . . ?
C1 C5 C10 125.9(4) . . ?
C4 C5 C10 125.8(4) . . ?
C1 C5 Ti1 72.7(2) . . ?
C4 C5 Ti1 72.2(2) . . ?
C10 C5 Ti1 123.5(3) . . ?
C1 C6 H6A 109.5 . . ?
C1 C6 H6B 109.5 . . ?
H6A C6 H6B 109.5 . . ?
C1 C6 H6C 109.5 . . ?
H6A C6 H6C 109.5 . . ?
H6B C6 H6C 109.5 . . ?
C2 C7 H7A 109.5 . . ?
C2 C7 H7B 109.5 . . ?
H7A C7 H7B 109.5 . . ?
C2 C7 H7C 109.5 . . ?
H7A C7 H7C 109.5 . . ?
H7B C7 H7C 109.5 . . ?
C3 C8 H8A 109.5 . . ?
C3 C8 H8B 109.5 . . ?
H8A C8 H8B 109.5 . . ?
C3 C8 H8C 109.5 . . ?
H8A C8 H8C 109.5 . . ?
H8B C8 H8C 109.5 . . ?
C4 C9 H9A 109.5 . . ?
C4 C9 H9B 109.5 . . ?
H9A C9 H9B 109.5 . . ?
C4 C9 H9C 109.5 . . ?
H9A C9 H9C 109.5 . . ?
H9B C9 H9C 109.5 . . ?
C5 C10 H10A 109.5 . . ?
C5 C10 H10B 109.5 . . ?
H10A C10 H10B 109.5 . . ?
C5 C10 H10C 109.5 . . ?
H10A C10 H10C 109.5 . . ?
H10B C10 H10C 109.5 . . ?
C12 C11 B6 111.4(4) . . ?
C12 C11 B9 111.4(4) . . ?
B6 C11 B9 64.3(3) . . ?
C12 C11 B10 61.3(3) . . ?
B6 C11 B10 116.1(4) . . ?
B9 C11 B10 62.8(3) . . ?
C12 C11 B5 61.4(3) . . ?
B6 C11 B5 63.0(3) . . ?
B9 C11 B5 116.6(3) . . ?
B10 C11 B5 115.4(4) . . ?
C12 C11 H11 117(2) . . ?
B6 C11 H11 122(3) . . ?
B9 C11 H11 120(3) . . ?
B10 C11 H11 114(2) . . ?
B5 C11 H11 117(2) . . ?
C11 C12 B7 111.6(4) . . ?
C11 C12 B4 112.0(3) . . ?
B7 C12 B4 64.5(3) . . ?
C11 C12 B10 61.3(3) . . ?
B7 C12 B10 62.6(3) . . ?
B4 C12 B10 116.4(4) . . ?
C11 C12 B5 61.6(3) . . ?
B7 C12 B5 117.0(3) . . ?
B4 C12 B5 63.3(3) . . ?
B10 C12 B5 115.6(4) . . ?
C11 C12 H12 116(3) . . ?
B7 C12 H12 123(3) . . ?
B4 C12 H12 120(3) . . ?
B10 C12 H12 117(3) . . ?
B5 C12 H12 112(3) . . ?
B3 S1 Ti1 80.43(15) . . ?
B2 S2 Ti1 80.73(13) . . ?
B1 S3 Ti1 80.61(14) . . ?
S2 Ti1 S3 104.21(4) . . ?
S2 Ti1 S1 103.44(5) . . ?
S3 Ti1 S1 101.97(4) . . ?
S2 Ti1 C3 140.54(10) . . ?
S3 Ti1 C3 87.89(9) . . ?
S1 Ti1 C3 110.64(10) . . ?
S2 Ti1 C4 133.95(11) . . ?
S3 Ti1 C4 117.96(11) . . ?
S1 Ti1 C4 85.91(10) . . ?
C3 Ti1 C4 35.14(13) . . ?
S2 Ti1 C5 98.92(11) . . ?
S3 Ti1 C5 145.17(10) . . ?
S1 Ti1 C5 97.48(11) . . ?
C3 Ti1 C5 58.11(13) . . ?
C4 Ti1 C5 35.11(14) . . ?
S2 Ti1 C2 106.66(10) . . ?
S3 Ti1 C2 90.37(9) . . ?
S1 Ti1 C2 143.43(10) . . ?
C3 Ti1 C2 34.75(12) . . ?
C4 Ti1 C2 58.19(13) . . ?
C5 Ti1 C2 57.88(12) . . ?
S2 Ti1 C1 84.65(10) . . ?
S3 Ti1 C1 122.34(10) . . ?
S1 Ti1 C1 131.73(10) . . ?
C3 Ti1 C1 57.94(13) . . ?
C4 Ti1 C1 58.17(14) . . ?
C5 Ti1 C1 34.69(13) . . ?
C2 Ti1 C1 34.83(12) . . ?
S2 Ti1 B2 42.07(9) . . ?
S3 Ti1 B2 77.54(10) . . ?
S1 Ti1 B2 77.89(10) . . ?
C3 Ti1 B2 164.54(13) . . ?
C4 Ti1 B2 159.88(14) . . ?
C5 Ti1 B2 135.25(14) . . ?
C2 Ti1 B2 138.66(13) . . ?
C1 Ti1 B2 126.47(13) . . ?
S2 Ti1 B1 77.64(10) . . ?
S3 Ti1 B1 41.80(10) . . ?
S1 Ti1 B1 77.49(10) . . ?
C3 Ti1 B1 128.23(13) . . ?
C4 Ti1 B1 147.49(14) . . ?
C5 Ti1 B1 172.90(14) . . ?
C2 Ti1 B1 128.95(13) . . ?
C1 Ti1 B1 149.16(14) . . ?
B2 Ti1 B1 39.16(13) . . ?
S2 Ti1 B3 77.47(10) . . ?
S3 Ti1 B3 76.94(10) . . ?
S1 Ti1 B3 42.11(10) . . ?
C3 Ti1 B3 141.92(14) . . ?
C4 Ti1 B3 127.59(14) . . ?
C5 Ti1 B3 134.13(14) . . ?
C2 Ti1 B3 167.30(13) . . ?
C1 Ti1 B3 156.80(13) . . ?
B2 Ti1 B3 39.37(13) . . ?
B1 Ti1 B3 39.29(13) . . ?

loop_
_geom_bond_atom_site_label_1
_geom_bond_atom_site_label_2
_geom_bond_distance
_geom_bond_site_symmetry_2
_geom_bond_publ_flag
B1 B7 1.789(6) . ?
B1 B4 1.790(6) . ?
B1 B8 1.807(6) . ?
B1 B2 1.818(6) . ?
B1 B3 1.826(6) . ?
B1 S3 1.833(5) . ?
B1 Ti1 2.714(4) . ?
B2 B9 1.786(6) . ?
B2 B6 1.796(6) . ?
B2 B8 1.801(6) . ?
B2 B3 1.829(6) . ?
B2 S2 1.841(4) . ?
B2 Ti1 2.712(4) . ?
B3 B5 1.772(6) . ?
B3 B4 1.788(6) . ?
B3 B6 1.790(6) . ?
B3 S1 1.848(4) . ?
B3 Ti1 2.717(4) . ?
B4 C12 1.676(6) . ?
B4 B5 1.779(7) . ?
B4 B7 1.787(7) . ?
B4 H4 1.1000 . ?
B5 C11 1.716(7) . ?
B5 C12 1.713(6) . ?
B5 B6 1.775(7) . ?
B5 H5 1.1000 . ?
B6 C11 1.679(6) . ?
B6 B9 1.789(7) . ?
B6 H6 1.1000 . ?
B7 C12 1.671(7) . ?
B7 B10 1.754(7) . ?
B7 B8 1.770(7) . ?
B7 H7 1.1000 . ?
B8 B10 1.747(7) . ?
B8 B9 1.773(7) . ?
B8 H8 1.1000 . ?
B9 C11 1.682(7) . ?
B9 B10 1.763(7) . ?
B9 H9 1.1000 . ?
B10 C12 1.702(7) . ?
B10 C11 1.704(7) . ?
B10 H10 1.1000 . ?
C1 C5 1.408(5) . ?
C1 C2 1.413(5) . ?
C1 C6 1.508(5) . ?
C1 Ti1 2.363(4) . ?
C2 C3 1.405(5) . ?
C2 C7 1.500(5) . ?
C2 Ti1 2.358(4) . ?
C3 C4 1.419(5) . ?
C3 C8 1.507(5) . ?
C3 Ti1 2.348(4) . ?
C4 C5 1.422(6) . ?
C4 C9 1.509(6) . ?
C4 Ti1 2.353(4) . ?
C5 C10 1.503(5) . ?
C5 Ti1 2.360(4) . ?
C6 H6A 0.9600 . ?
C6 H6B 0.9600 . ?
C6 H6C 0.9600 . ?
C7 H7A 0.9600 . ?
C7 H7B 0.9600 . ?
C7 H7C 0.9600 . ?
C8 H8A 0.9600 . ?
C8 H8B 0.9600 . ?
C8 H8C 0.9600 . ?
C9 H9A 0.9600 . ?
C9 H9B 0.9600 . ?
C9 H9C 0.9600 . ?
C10 H10A 0.9600 . ?
C10 H10B 0.9600 . ?
C10 H10C 0.9600 . ?
C11 C12 1.635(7) . ?
C11 H11 0.87(4) . ?
C12 H12 0.91(4) . ?
S1 Ti1 2.3231(12) . ?
S2 Ti1 2.3096(12) . ?
S3 Ti1 2.3219(11) . ?

loop_
_geom_torsion_atom_site_label_1
_geom_torsion_atom_site_label_2
_geom_torsion_atom_site_label_3
_geom_torsion_atom_site_label_4
_geom_torsion
_geom_torsion_site_symmetry_1
_geom_torsion_site_symmetry_2
_geom_torsion_site_symmetry_3
_geom_torsion_site_symmetry_4
_geom_torsion_publ_flag
B7 B1 B2 B9 0.0(4) . . . . ?
B4 B1 B2 B9 -62.9(4) . . . . ?
B8 B1 B2 B9 36.9(3) . . . . ?
B3 B1 B2 B9 -100.4(3) . . . . ?
S3 B1 B2 B9 151.6(3) . . . . ?
Ti1 B1 B2 B9 -178.5(3) . . . . ?
B7 B1 B2 B6 63.1(4) . . . . ?
B4 B1 B2 B6 0.2(4) . . . . ?
B8 B1 B2 B6 99.9(3) . . . . ?
B3 B1 B2 B6 -37.3(3) . . . . ?
S3 B1 B2 B6 -145.3(3) . . . . ?
Ti1 B1 B2 B6 -115.5(3) . . . . ?
B7 B1 B2 B8 -36.8(3) . . . . ?
B4 B1 B2 B8 -99.8(3) . . . . ?
B3 B1 B2 B8 -137.2(3) . . . . ?
S3 B1 B2 B8 114.7(4) . . . . ?
Ti1 B1 B2 B8 144.6(3) . . . . ?
B7 B1 B2 B3 100.4(3) . . . . ?
B4 B1 B2 B3 37.5(3) . . . . ?
B8 B1 B2 B3 137.2(3) . . . . ?
S3 B1 B2 B3 -108.0(3) . . . . ?
Ti1 B1 B2 B3 -78.2(2) . . . . ?
B7 B1 B2 S2 -151.2(3) . . . . ?
B4 B1 B2 S2 145.9(3) . . . . ?
B8 B1 B2 S2 -114.4(4) . . . . ?
B3 B1 B2 S2 108.4(3) . . . . ?
S3 B1 B2 S2 0.3(5) . . . . ?
Ti1 B1 B2 S2 30.2(2) . . . . ?
B7 B1 B2 Ti1 178.6(3) . . . . ?
B4 B1 B2 Ti1 115.7(3) . . . . ?
B8 B1 B2 Ti1 -144.6(3) . . . . ?
B3 B1 B2 Ti1 78.2(2) . . . . ?
S3 B1 B2 Ti1 -29.9(2) . . . . ?
B7 B1 B3 B5 0.5(4) . . . . ?
B4 B1 B3 B5 -37.1(3) . . . . ?
B8 B1 B3 B5 62.5(4) . . . . ?
B2 B1 B3 B5 100.3(3) . . . . ?
S3 B1 B3 B5 -149.3(3) . . . . ?
Ti1 B1 B3 B5 178.3(3) . . . . ?
B7 B1 B3 B4 37.6(3) . . . . ?
B8 B1 B3 B4 99.6(3) . . . . ?
B2 B1 B3 B4 137.4(3) . . . . ?
S3 B1 B3 B4 -112.2(3) . . . . ?
Ti1 B1 B3 B4 -144.6(3) . . . . ?
B7 B1 B3 B6 -62.4(4) . . . . ?
B4 B1 B3 B6 -100.0(3) . . . . ?
B8 B1 B3 B6 -0.4(4) . . . . ?
B2 B1 B3 B6 37.4(3) . . . . ?
S3 B1 B3 B6 147.8(3) . . . . ?
Ti1 B1 B3 B6 115.4(3) . . . . ?
B7 B1 B3 B2 -99.9(3) . . . . ?
B4 B1 B3 B2 -137.4(3) . . . . ?
B8 B1 B3 B2 -37.8(3) . . . . ?
S3 B1 B3 B2 110.3(3) . . . . ?
Ti1 B1 B3 B2 78.0(2) . . . . ?
B7 B1 B3 S1 150.8(3) . . . . ?
B4 B1 B3 S1 113.2(4) . . . . ?
B8 B1 B3 S1 -147.2(3) . . . . ?
B2 B1 B3 S1 -109.4(3) . . . . ?
S3 B1 B3 S1 1.0(5) . . . . ?
Ti1 B1 B3 S1 -31.4(2) . . . . ?
B7 B1 B3 Ti1 -177.9(3) . . . . ?
B4 B1 B3 Ti1 144.6(3) . . . . ?
B8 B1 B3 Ti1 -115.8(3) . . . . ?
B2 B1 B3 Ti1 -78.0(2) . . . . ?
S3 B1 B3 Ti1 32.3(2) . . . . ?
B9 B2 B3 B5 -0.2(4) . . . . ?
B6 B2 B3 B5 37.0(3) . . . . ?
B8 B2 B3 B5 -62.5(4) . . . . ?
B1 B2 B3 B5 -100.6(3) . . . . ?
S2 B2 B3 B5 149.9(3) . . . . ?
Ti1 B2 B3 B5 -178.7(3) . . . . ?
B9 B2 B3 B4 62.9(4) . . . . ?
B6 B2 B3 B4 100.1(3) . . . . ?
B8 B2 B3 B4 0.5(4) . . . . ?
B1 B2 B3 B4 -37.5(3) . . . . ?
S2 B2 B3 B4 -147.1(3) . . . . ?
Ti1 B2 B3 B4 -115.6(3) . . . . ?
B9 B2 B3 B6 -37.2(3) . . . . ?
B8 B2 B3 B6 -99.6(3) . . . . ?
B1 B2 B3 B6 -137.6(3) . . . . ?
S2 B2 B3 B6 112.8(3) . . . . ?
Ti1 B2 B3 B6 144.2(3) . . . . ?
B9 B2 B3 B1 100.4(3) . . . . ?
B6 B2 B3 B1 137.6(3) . . . . ?
B8 B2 B3 B1 38.0(3) . . . . ?
S2 B2 B3 B1 -109.6(3) . . . . ?
Ti1 B2 B3 B1 -78.2(2) . . . . ?
B9 B2 B3 S1 -151.2(3) . . . . ?
B6 B2 B3 S1 -114.0(4) . . . . ?
B8 B2 B3 S1 146.4(3) . . . . ?
B1 B2 B3 S1 108.4(3) . . . . ?
S2 B2 B3 S1 -1.2(5) . . . . ?
Ti1 B2 B3 S1 30.2(2) . . . . ?
B9 B2 B3 Ti1 178.6(3) . . . . ?
B6 B2 B3 Ti1 -144.2(3) . . . . ?
B8 B2 B3 Ti1 116.2(3) . . . . ?
B1 B2 B3 Ti1 78.2(2) . . . . ?
S2 B2 B3 Ti1 -31.4(2) . . . . ?
B5 B3 B4 C12 40.1(3) . . . . ?
B6 B3 B4 C12 1.8(4) . . . . ?
B1 B3 B4 C12 -98.3(4) . . . . ?
B2 B3 B4 C12 -60.7(4) . . . . ?
S1 B3 B4 C12 154.8(3) . . . . ?
Ti1 B3 B4 C12 -137.0(3) . . . . ?
B6 B3 B4 B5 -38.3(3) . . . . ?
B1 B3 B4 B5 -138.4(3) . . . . ?
B2 B3 B4 B5 -100.8(3) . . . . ?
S1 B3 B4 B5 114.8(4) . . . . ?
Ti1 B3 B4 B5 -177.1(3) . . . . ?
B5 B3 B4 B7 100.3(4) . . . . ?
B6 B3 B4 B7 62.0(4) . . . . ?
B1 B3 B4 B7 -38.1(3) . . . . ?
B2 B3 B4 B7 -0.5(4) . . . . ?
S1 B3 B4 B7 -144.9(3) . . . . ?
Ti1 B3 B4 B7 -76.8(4) . . . . ?
B5 B3 B4 B1 138.4(3) . . . . ?
B6 B3 B4 B1 100.1(3) . . . . ?
B2 B3 B4 B1 37.6(3) . . . . ?
S1 B3 B4 B1 -106.9(4) . . . . ?
Ti1 B3 B4 B1 -38.7(3) . . . . ?
B7 B1 B4 C12 -38.4(3) . . . . ?
B8 B1 B4 C12 -1.3(4) . . . . ?
B2 B1 B4 C12 61.3(4) . . . . ?
B3 B1 B4 C12 99.2(4) . . . . ?
S3 B1 B4 C12 -154.0(3) . . . . ?
Ti1 B1 B4 C12 138.0(3) . . . . ?
B7 B1 B4 B5 -100.4(4) . . . . ?
B8 B1 B4 B5 -63.3(4) . . . . ?
B2 B1 B4 B5 -0.7(4) . . . . ?
B3 B1 B4 B5 37.2(3) . . . . ?
S3 B1 B4 B5 144.1(3) . . . . ?
Ti1 B1 B4 B5 76.0(4) . . . . ?
B7 B1 B4 B3 -137.6(3) . . . . ?
B8 B1 B4 B3 -100.5(3) . . . . ?
B2 B1 B4 B3 -37.9(3) . . . . ?
S3 B1 B4 B3 106.8(3) . . . . ?
Ti1 B1 B4 B3 38.8(3) . . . . ?
B8 B1 B4 B7 37.1(3) . . . . ?
B2 B1 B4 B7 99.7(3) . . . . ?
B3 B1 B4 B7 137.6(3) . . . . ?
S3 B1 B4 B7 -115.6(4) . . . . ?
Ti1 B1 B4 B7 176.4(3) . . . . ?
B4 B3 B5 C11 -97.7(4) . . . . ?
B6 B3 B5 C11 38.9(3) . . . . ?
B1 B3 B5 C11 -60.9(4) . . . . ?
B2 B3 B5 C11 2.0(4) . . . . ?
S1 B3 B5 C11 151.1(3) . . . . ?
B4 B3 B5 C12 -38.9(3) . . . . ?
B6 B3 B5 C12 97.8(4) . . . . ?
B1 B3 B5 C12 -2.0(4) . . . . ?
B2 B3 B5 C12 60.9(4) . . . . ?
S1 B3 B5 C12 -150.0(3) . . . . ?
B4 B3 B5 B6 -136.7(4) . . . . ?
B1 B3 B5 B6 -99.8(3) . . . . ?
B2 B3 B5 B6 -36.9(3) . . . . ?
S1 B3 B5 B6 112.2(4) . . . . ?
B6 B3 B5 B4 136.7(4) . . . . ?
B1 B3 B5 B4 36.8(3) . . . . ?
B2 B3 B5 B4 99.8(3) . . . . ?
S1 B3 B5 B4 -111.2(4) . . . . ?
C12 B4 B5 C11 -34.9(3) . . . . ?
B3 B4 B5 C11 98.7(4) . . . . ?
B7 B4 B5 C11 -2.9(4) . . . . ?
B1 B4 B5 C11 60.7(4) . . . . ?
B3 B4 B5 C12 133.6(4) . . . . ?
B7 B4 B5 C12 32.0(3) . . . . ?
B1 B4 B5 C12 95.6(4) . . . . ?
C12 B4 B5 B3 -133.6(4) . . . . ?
B7 B4 B5 B3 -101.6(4) . . . . ?
B1 B4 B5 B3 -38.0(3) . . . . ?
C12 B4 B5 B6 -94.7(4) . . . . ?
B3 B4 B5 B6 39.0(3) . . . . ?
B7 B4 B5 B6 -62.7(4) . . . . ?
B1 B4 B5 B6 0.9(4) . . . . ?
C12 B5 B6 C11 35.2(3) . . . . ?
B3 B5 B6 C11 133.7(4) . . . . ?
B4 B5 B6 C11 94.8(4) . . . . ?
C11 B5 B6 B9 -32.2(3) . . . . ?
C12 B5 B6 B9 3.0(4) . . . . ?
B3 B5 B6 B9 101.5(4) . . . . ?
B4 B5 B6 B9 62.6(4) . . . . ?
C11 B5 B6 B3 -133.7(4) . . . . ?
C12 B5 B6 B3 -98.5(4) . . . . ?
B4 B5 B6 B3 -38.9(3) . . . . ?
C11 B5 B6 B2 -95.6(4) . . . . ?
C12 B5 B6 B2 -60.4(4) . . . . ?
B3 B5 B6 B2 38.1(3) . . . . ?
B4 B5 B6 B2 -0.8(4) . . . . ?
B5 B3 B6 C11 -40.1(3) . . . . ?
B4 B3 B6 C11 -1.7(4) . . . . ?
B1 B3 B6 C11 60.7(4) . . . . ?
B2 B3 B6 C11 98.2(4) . . . . ?
S1 B3 B6 C11 -154.5(3) . . . . ?
Ti1 B3 B6 C11 137.1(3) . . . . ?
B4 B3 B6 B5 38.4(3) . . . . ?
B1 B3 B6 B5 100.8(3) . . . . ?
B2 B3 B6 B5 138.3(3) . . . . ?
S1 B3 B6 B5 -114.4(4) . . . . ?
Ti1 B3 B6 B5 177.3(3) . . . . ?
B5 B3 B6 B9 -100.8(4) . . . . ?
B4 B3 B6 B9 -62.4(4) . . . . ?
B1 B3 B6 B9 0.0(4) . . . . ?
B2 B3 B6 B9 37.5(3) . . . . ?
S1 B3 B6 B9 144.8(3) . . . . ?
Ti1 B3 B6 B9 76.5(4) . . . . ?
B5 B3 B6 B2 -138.3(3) . . . . ?
B4 B3 B6 B2 -99.9(3) . . . . ?
B1 B3 B6 B2 -37.5(3) . . . . ?
S1 B3 B6 B2 107.3(4) . . . . ?
Ti1 B3 B6 B2 39.0(3) . . . . ?
B9 B2 B6 C11 38.7(3) . . . . ?
B8 B2 B6 C11 1.2(4) . . . . ?
B1 B2 B6 C11 -61.8(4) . . . . ?
B3 B2 B6 C11 -99.5(4) . . . . ?
S2 B2 B6 C11 153.8(3) . . . . ?
Ti1 B2 B6 C11 -138.5(3) . . . . ?
B9 B2 B6 B5 100.9(4) . . . . ?
B8 B2 B6 B5 63.3(4) . . . . ?
B1 B2 B6 B5 0.4(4) . . . . ?
B3 B2 B6 B5 -37.3(3) . . . . ?
S2 B2 B6 B5 -144.0(3) . . . . ?
Ti1 B2 B6 B5 -76.4(4) . . . . ?
B8 B2 B6 B9 -37.5(3) . . . . ?
B1 B2 B6 B9 -100.5(3) . . . . ?
B3 B2 B6 B9 -138.2(3) . . . . ?
S2 B2 B6 B9 115.1(4) . . . . ?
Ti1 B2 B6 B9 -177.2(3) . . . . ?
B9 B2 B6 B3 138.2(3) . . . . ?
B8 B2 B6 B3 100.6(3) . . . . ?
B1 B2 B6 B3 37.7(3) . . . . ?
S2 B2 B6 B3 -106.7(3) . . . . ?
Ti1 B2 B6 B3 -39.1(3) . . . . ?
B5 B4 B7 C12 -32.7(3) . . . . ?
B3 B4 B7 C12 -95.8(4) . . . . ?
B1 B4 B7 C12 -134.5(3) . . . . ?
C12 B4 B7 B10 33.0(3) . . . . ?
B5 B4 B7 B10 0.3(4) . . . . ?
B3 B4 B7 B10 -62.8(4) . . . . ?
B1 B4 B7 B10 -101.5(4) . . . . ?
C12 B4 B7 B8 96.0(4) . . . . ?
B5 B4 B7 B8 63.3(4) . . . . ?
B3 B4 B7 B8 0.2(5) . . . . ?
B1 B4 B7 B8 -38.5(3) . . . . ?
C12 B4 B7 B1 134.5(3) . . . . ?
B5 B4 B7 B1 101.8(3) . . . . ?
B3 B4 B7 B1 38.7(3) . . . . ?
B4 B1 B7 C12 38.6(3) . . . . ?
B8 B1 B7 C12 -99.0(4) . . . . ?
B2 B1 B7 C12 -61.9(4) . . . . ?
B3 B1 B7 C12 1.3(4) . . . . ?
S3 B1 B7 C12 148.5(3) . . . . ?
B4 B1 B7 B10 100.9(4) . . . . ?
B8 B1 B7 B10 -36.7(3) . . . . ?
B2 B1 B7 B10 0.4(4) . . . . ?
B3 B1 B7 B10 63.6(4) . . . . ?
S3 B1 B7 B10 -149.2(3) . . . . ?
B4 B1 B7 B8 137.6(4) . . . . ?
B2 B1 B7 B8 37.1(3) . . . . ?
B3 B1 B7 B8 100.3(3) . . . . ?
S3 B1 B7 B8 -112.5(4) . . . . ?
B8 B1 B7 B4 -137.6(4) . . . . ?
B2 B1 B7 B4 -100.5(3) . . . . ?
B3 B1 B7 B4 -37.3(3) . . . . ?
S3 B1 B7 B4 109.9(4) . . . . ?
C12 B7 B8 B10 -40.3(3) . . . . ?
B4 B7 B8 B10 -100.8(4) . . . . ?
B1 B7 B8 B10 -138.9(4) . . . . ?
C12 B7 B8 B9 -2.8(4) . . . . ?
B10 B7 B8 B9 37.5(3) . . . . ?
B4 B7 B8 B9 -63.3(4) . . . . ?
B1 B7 B8 B9 -101.4(3) . . . . ?
C12 B7 B8 B2 60.7(4) . . . . ?
B10 B7 B8 B2 100.9(4) . . . . ?
B4 B7 B8 B2 0.1(4) . . . . ?
B1 B7 B8 B2 -37.9(3) . . . . ?
C12 B7 B8 B1 98.6(3) . . . . ?
B10 B7 B8 B1 138.9(4) . . . . ?
B4 B7 B8 B1 38.1(3) . . . . ?
B9 B2 B8 B10 -37.2(3) . . . . ?
B6 B2 B8 B10 0.7(4) . . . . ?
B1 B2 B8 B10 101.0(4) . . . . ?
B3 B2 B8 B10 62.9(4) . . . . ?
S2 B2 B8 B10 -151.5(3) . . . . ?
Ti1 B2 B8 B10 140.0(3) . . . . ?
B9 B2 B8 B7 -100.5(4) . . . . ?
B6 B2 B8 B7 -62.7(4) . . . . ?
B1 B2 B8 B7 37.7(3) . . . . ?
B3 B2 B8 B7 -0.4(4) . . . . ?
S2 B2 B8 B7 145.2(3) . . . . ?
Ti1 B2 B8 B7 76.7(4) . . . . ?
B6 B2 B8 B9 37.8(3) . . . . ?
B1 B2 B8 B9 138.2(3) . . . . ?
B3 B2 B8 B9 100.1(3) . . . . ?
S2 B2 B8 B9 -114.3(4) . . . . ?
Ti1 B2 B8 B9 177.2(3) . . . . ?
B9 B2 B8 B1 -138.2(3) . . . . ?
B6 B2 B8 B1 -100.3(3) . . . . ?
B3 B2 B8 B1 -38.1(3) . . . . ?
S2 B2 B8 B1 107.5(4) . . . . ?
Ti1 B2 B8 B1 39.0(3) . . . . ?
B7 B1 B8 B10 36.8(3) . . . . ?
B4 B1 B8 B10 -0.8(4) . . . . ?
B2 B1 B8 B10 -101.2(4) . . . . ?
B3 B1 B8 B10 -63.0(4) . . . . ?
S3 B1 B8 B10 151.1(3) . . . . ?
Ti1 B1 B8 B10 -140.0(3) . . . . ?
B4 B1 B8 B7 -37.5(3) . . . . ?
B2 B1 B8 B7 -137.9(3) . . . . ?
B3 B1 B8 B7 -99.8(3) . . . . ?
S3 B1 B8 B7 114.3(4) . . . . ?
Ti1 B1 B8 B7 -176.7(3) . . . . ?
B7 B1 B8 B9 100.4(4) . . . . ?
B4 B1 B8 B9 62.9(4) . . . . ?
B2 B1 B8 B9 -37.5(3) . . . . ?
B3 B1 B8 B9 0.6(4) . . . . ?
S3 B1 B8 B9 -145.3(3) . . . . ?
Ti1 B1 B8 B9 -76.3(4) . . . . ?
B7 B1 B8 B2 137.9(3) . . . . ?
B4 B1 B8 B2 100.4(3) . . . . ?
B3 B1 B8 B2 38.1(3) . . . . ?
S3 B1 B8 B2 -107.8(4) . . . . ?
Ti1 B1 B8 B2 -38.8(3) . . . . ?
B10 B8 B9 C11 39.9(3) . . . . ?
B7 B8 B9 C11 2.5(4) . . . . ?
B2 B8 B9 C11 -98.7(3) . . . . ?
B1 B8 B9 C11 -60.9(4) . . . . ?
B7 B8 B9 B10 -37.4(3) . . . . ?
B2 B8 B9 B10 -138.6(4) . . . . ?
B1 B8 B9 B10 -100.9(4) . . . . ?
B10 B8 B9 B2 138.6(4) . . . . ?
B7 B8 B9 B2 101.2(3) . . . . ?
B1 B8 B9 B2 37.7(3) . . . . ?
B10 B8 B9 B6 100.2(4) . . . . ?
B7 B8 B9 B6 62.8(4) . . . . ?
B2 B8 B9 B6 -38.4(3) . . . . ?
B1 B8 B9 B6 -0.6(4) . . . . ?
B6 B2 B9 C11 -38.7(3) . . . . ?
B8 B2 B9 C11 98.6(4) . . . . ?
B1 B2 B9 C11 61.4(4) . . . . ?
B3 B2 B9 C11 -1.8(4) . . . . ?
S2 B2 B9 C11 -149.4(3) . . . . ?
B6 B2 B9 B10 -100.5(4) . . . . ?
B8 B2 B9 B10 36.8(3) . . . . ?
B1 B2 B9 B10 -0.4(4) . . . . ?
B3 B2 B9 B10 -63.7(4) . . . . ?
S2 B2 B9 B10 148.8(3) . . . . ?
B6 B2 B9 B8 -137.3(4) . . . . ?
B1 B2 B9 B8 -37.2(3) . . . . ?
B3 B2 B9 B8 -100.4(3) . . . . ?
S2 B2 B9 B8 112.0(4) . . . . ?
B8 B2 B9 B6 137.3(4) . . . . ?
B1 B2 B9 B6 100.1(3) . . . . ?
B3 B2 B9 B6 36.9(3) . . . . ?
S2 B2 B9 B6 -110.7(4) . . . . ?
B5 B6 B9 C11 32.8(3) . . . . ?
B3 B6 B9 C11 96.1(4) . . . . ?
B2 B6 B9 C11 134.3(4) . . . . ?
C11 B6 B9 B10 -33.1(3) . . . . ?
B5 B6 B9 B10 -0.2(4) . . . . ?
B3 B6 B9 B10 63.0(4) . . . . ?
B2 B6 B9 B10 101.2(4) . . . . ?
C11 B6 B9 B8 -95.7(4) . . . . ?
B5 B6 B9 B8 -62.9(4) . . . . ?
B3 B6 B9 B8 0.4(4) . . . . ?
B2 B6 B9 B8 38.6(3) . . . . ?
C11 B6 B9 B2 -134.3(4) . . . . ?
B5 B6 B9 B2 -101.5(4) . . . . ?
B3 B6 B9 B2 -38.2(3) . . . . ?
B7 B8 B10 C12 39.3(3) . . . . ?
B9 B8 B10 C12 -98.8(4) . . . . ?
B2 B8 B10 C12 -61.7(4) . . . . ?
B1 B8 B10 C12 2.4(4) . . . . ?
B7 B8 B10 C11 98.7(4) . . . . ?
B9 B8 B10 C11 -39.3(3) . . . . ?
B2 B8 B10 C11 -2.2(4) . . . . ?
B1 B8 B10 C11 61.9(4) . . . . ?
B9 B8 B10 B7 -138.1(4) . . . . ?
B2 B8 B10 B7 -101.0(3) . . . . ?
B1 B8 B10 B7 -36.9(3) . . . . ?
B7 B8 B10 B9 138.1(4) . . . . ?
B2 B8 B10 B9 37.1(3) . . . . ?
B1 B8 B10 B9 101.2(3) . . . . ?
B8 B7 B10 C12 -133.5(3) . . . . ?
B4 B7 B10 C12 -32.3(3) . . . . ?
B1 B7 B10 C12 -96.1(4) . . . . ?
C12 B7 B10 C11 34.8(3) . . . . ?
B8 B7 B10 C11 -98.7(4) . . . . ?
B4 B7 B10 C11 2.4(4) . . . . ?
B1 B7 B10 C11 -61.3(4) . . . . ?
C12 B7 B10 B8 133.5(3) . . . . ?
B4 B7 B10 B8 101.2(4) . . . . ?
B1 B7 B10 B8 37.4(3) . . . . ?
C12 B7 B10 B9 95.5(4) . . . . ?
B8 B7 B10 B9 -38.1(3) . . . . ?
B4 B7 B10 B9 63.1(4) . . . . ?
B1 B7 B10 B9 -0.6(5) . . . . ?
C11 B9 B10 C12 -35.1(3) . . . . ?
B8 B9 B10 C12 98.5(4) . . . . ?
B2 B9 B10 C12 61.1(4) . . . . ?
B6 B9 B10 C12 -2.7(4) . . . . ?
B8 B9 B10 C11 133.7(4) . . . . ?
B2 B9 B10 C11 96.2(4) . . . . ?
B6 B9 B10 C11 32.5(3) . . . . ?
C11 B9 B10 B8 -133.7(4) . . . . ?
B2 B9 B10 B8 -37.4(3) . . . . ?
B6 B9 B10 B8 -101.2(3) . . . . ?
C11 B9 B10 B7 -95.6(4) . . . . ?
B8 B9 B10 B7 38.1(3) . . . . ?
B2 B9 B10 B7 0.7(5) . . . . ?
B6 B9 B10 B7 -63.1(4) . . . . ?
C5 C1 C2 C3 0.2(4) . . . . ?
C6 C1 C2 C3 175.1(3) . . . . ?
Ti1 C1 C2 C3 -64.1(2) . . . . ?
C5 C1 C2 C7 -175.6(3) . . . . ?
C6 C1 C2 C7 -0.7(6) . . . . ?
Ti1 C1 C2 C7 120.2(4) . . . . ?
C5 C1 C2 Ti1 64.3(3) . . . . ?
C6 C1 C2 Ti1 -120.9(4) . . . . ?
C1 C2 C3 C4 -0.1(4) . . . . ?
C7 C2 C3 C4 175.7(3) . . . . ?
Ti1 C2 C3 C4 -64.5(3) . . . . ?
C1 C2 C3 C8 -176.4(4) . . . . ?
C7 C2 C3 C8 -0.6(6) . . . . ?
Ti1 C2 C3 C8 119.1(4) . . . . ?
C1 C2 C3 Ti1 64.4(3) . . . . ?
C7 C2 C3 Ti1 -119.8(4) . . . . ?
C2 C3 C4 C5 -0.1(4) . . . . ?
C8 C3 C4 C5 176.3(4) . . . . ?
Ti1 C3 C4 C5 -64.8(3) . . . . ?
C2 C3 C4 C9 -174.2(4) . . . . ?
C8 C3 C4 C9 2.1(6) . . . . ?
Ti1 C3 C4 C9 121.0(4) . . . . ?
C2 C3 C4 Ti1 64.7(3) . . . . ?
C8 C3 C4 Ti1 -118.9(4) . . . . ?
C2 C1 C5 C4 -0.2(4) . . . . ?
C6 C1 C5 C4 -175.2(3) . . . . ?
Ti1 C1 C5 C4 63.9(3) . . . . ?
C2 C1 C5 C10 176.6(4) . . . . ?
C6 C1 C5 C10 1.6(6) . . . . ?
Ti1 C1 C5 C10 -119.3(4) . . . . ?
C2 C1 C5 Ti1 -64.2(3) . . . . ?
C6 C1 C5 Ti1 120.9(4) . . . . ?
C3 C4 C5 C1 0.2(4) . . . . ?
C9 C4 C5 C1 174.4(4) . . . . ?
Ti1 C4 C5 C1 -64.3(3) . . . . ?
C3 C4 C5 C10 -176.6(4) . . . . ?
C9 C4 C5 C10 -2.4(6) . . . . ?
Ti1 C4 C5 C10 118.9(4) . . . . ?
C3 C4 C5 Ti1 64.5(3) . . . . ?
C9 C4 C5 Ti1 -121.3(4) . . . . ?
B5 B6 C11 C12 -39.1(4) . . . . ?
B9 B6 C11 C12 104.3(4) . . . . ?
B3 B6 C11 C12 1.1(5) . . . . ?
B2 B6 C11 C12 64.7(4) . . . . ?
B5 B6 C11 B9 -143.4(4) . . . . ?
B3 B6 C11 B9 -103.2(4) . . . . ?
B2 B6 C11 B9 -39.6(3) . . . . ?
B5 B6 C11 B10 -106.6(4) . . . . ?
B9 B6 C11 B10 36.8(4) . . . . ?
B3 B6 C11 B10 -66.4(5) . . . . ?
B2 B6 C11 B10 -2.8(5) . . . . ?
B9 B6 C11 B5 143.4(4) . . . . ?
B3 B6 C11 B5 40.2(3) . . . . ?
B2 B6 C11 B5 103.8(4) . . . . ?
B10 B9 C11 C12 38.5(3) . . . . ?
B8 B9 C11 C12 -1.4(4) . . . . ?
B2 B9 C11 C12 -64.3(4) . . . . ?
B6 B9 C11 C12 -104.3(4) . . . . ?
B10 B9 C11 B6 142.8(4) . . . . ?
B8 B9 C11 B6 102.9(3) . . . . ?
B2 B9 C11 B6 39.9(3) . . . . ?
B8 B9 C11 B10 -39.9(3) . . . . ?
B2 B9 C11 B10 -102.9(4) . . . . ?
B6 B9 C11 B10 -142.8(4) . . . . ?
B10 B9 C11 B5 106.3(4) . . . . ?
B8 B9 C11 B5 66.4(5) . . . . ?
B2 B9 C11 B5 3.4(5) . . . . ?
B6 B9 C11 B5 -36.5(4) . . . . ?
B8 B10 C11 C12 -97.9(4) . . . . ?
B7 B10 C11 C12 -35.0(3) . . . . ?
B9 B10 C11 C12 -138.6(4) . . . . ?
C12 B10 C11 B6 101.2(4) . . . . ?
B8 B10 C11 B6 3.3(5) . . . . ?
B7 B10 C11 B6 66.3(5) . . . . ?
B9 B10 C11 B6 -37.4(4) . . . . ?
C12 B10 C11 B9 138.6(4) . . . . ?
B8 B10 C11 B9 40.6(3) . . . . ?
B7 B10 C11 B9 103.6(4) . . . . ?
C12 B10 C11 B5 30.3(3) . . . . ?
B8 B10 C11 B5 -67.7(4) . . . . ?
B7 B10 C11 B5 -4.7(5) . . . . ?
B9 B10 C11 B5 -108.3(4) . . . . ?
B3 B5 C11 C12 97.5(4) . . . . ?
B6 B5 C11 C12 138.0(4) . . . . ?
B4 B5 C11 C12 35.1(3) . . . . ?
C12 B5 C11 B6 -138.0(4) . . . . ?
B3 B5 C11 B6 -40.5(3) . . . . ?
B4 B5 C11 B6 -103.0(4) . . . . ?
C12 B5 C11 B9 -101.0(4) . . . . ?
B3 B5 C11 B9 -3.5(5) . . . . ?
B6 B5 C11 B9 37.0(4) . . . . ?
B4 B5 C11 B9 -66.0(5) . . . . ?
C12 B5 C11 B10 -30.2(4) . . . . ?
B3 B5 C11 B10 67.3(4) . . . . ?
B6 B5 C11 B10 107.8(4) . . . . ?
B4 B5 C11 B10 4.8(5) . . . . ?
B6 C11 C12 B7 -70.2(5) . . . . ?
B9 C11 C12 B7 -0.4(5) . . . . ?
B10 C11 C12 B7 38.8(3) . . . . ?
B5 C11 C12 B7 -110.0(4) . . . . ?
B6 C11 C12 B4 0.0(5) . . . . ?
B9 C11 C12 B4 69.8(5) . . . . ?
B10 C11 C12 B4 109.0(4) . . . . ?
B5 C11 C12 B4 -39.8(4) . . . . ?
B6 C11 C12 B10 -108.9(4) . . . . ?
B9 C11 C12 B10 -39.2(3) . . . . ?
B5 C11 C12 B10 -148.7(4) . . . . ?
B6 C11 C12 B5 39.8(4) . . . . ?
B9 C11 C12 B5 109.6(4) . . . . ?
B10 C11 C12 B5 148.7(4) . . . . ?
B10 B7 C12 C11 -38.2(3) . . . . ?
B8 B7 C12 C11 2.0(4) . . . . ?
B4 B7 C12 C11 105.0(4) . . . . ?
B1 B7 C12 C11 65.3(4) . . . . ?
B10 B7 C12 B4 -143.2(3) . . . . ?
B8 B7 C12 B4 -103.0(3) . . . . ?
B1 B7 C12 B4 -39.7(3) . . . . ?
B8 B7 C12 B10 40.2(3) . . . . ?
B4 B7 C12 B10 143.2(3) . . . . ?
B1 B7 C12 B10 103.5(3) . . . . ?
B10 B7 C12 B5 -106.4(4) . . . . ?
B8 B7 C12 B5 -66.2(4) . . . . ?
B4 B7 C12 B5 36.8(4) . . . . ?
B1 B7 C12 B5 -2.9(5) . . . . ?
B5 B4 C12 C11 39.0(4) . . . . ?
B3 B4 C12 C11 -1.2(5) . . . . ?
B7 B4 C12 C11 -104.3(4) . . . . ?
B1 B4 C12 C11 -64.7(4) . . . . ?
B5 B4 C12 B7 143.3(4) . . . . ?
B3 B4 C12 B7 103.2(4) . . . . ?
B1 B4 C12 B7 39.6(3) . . . . ?
B5 B4 C12 B10 106.9(4) . . . . ?
B3 B4 C12 B10 66.7(5) . . . . ?
B7 B4 C12 B10 -36.5(4) . . . . ?
B1 B4 C12 B10 3.1(5) . . . . ?
B3 B4 C12 B5 -40.2(3) . . . . ?
B7 B4 C12 B5 -143.3(4) . . . . ?
B1 B4 C12 B5 -103.8(4) . . . . ?
B8 B10 C12 C11 98.3(4) . . . . ?
B7 B10 C12 C11 139.0(4) . . . . ?
B9 B10 C12 C11 35.4(3) . . . . ?
C11 B10 C12 B7 -139.0(4) . . . . ?
B8 B10 C12 B7 -40.8(3) . . . . ?
B9 B10 C12 B7 -103.6(4) . . . . ?
C11 B10 C12 B4 -101.9(4) . . . . ?
B8 B10 C12 B4 -3.6(5) . . . . ?
B7 B10 C12 B4 37.2(4) . . . . ?
B9 B10 C12 B4 -66.5(5) . . . . ?
C11 B10 C12 B5 -30.4(4) . . . . ?
B8 B10 C12 B5 67.9(5) . . . . ?
B7 B10 C12 B5 108.6(4) . . . . ?
B9 B10 C12 B5 5.0(5) . . . . ?
B3 B5 C12 C11 -98.0(4) . . . . ?
B6 B5 C12 C11 -35.4(3) . . . . ?
B4 B5 C12 C11 -138.4(4) . . . . ?
C11 B5 C12 B7 101.2(4) . . . . ?
B3 B5 C12 B7 3.2(5) . . . . ?
B6 B5 C12 B7 65.8(5) . . . . ?
B4 B5 C12 B7 -37.2(4) . . . . ?
C11 B5 C12 B4 138.4(4) . . . . ?
B3 B5 C12 B4 40.4(3) . . . . ?
B6 B5 C12 B4 103.0(4) . . . . ?
C11 B5 C12 B10 30.3(4) . . . . ?
B3 B5 C12 B10 -67.7(5) . . . . ?
B6 B5 C12 B10 -5.1(5) . . . . ?
B4 B5 C12 B10 -108.1(4) . . . . ?
B5 B3 S1 Ti1 -179.8(4) . . . . ?
B4 B3 S1 Ti1 106.0(3) . . . . ?
B6 B3 S1 Ti1 -105.4(3) . . . . ?
B1 B3 S1 Ti1 35.5(3) . . . . ?
B2 B3 S1 Ti1 -34.1(3) . . . . ?
B9 B2 S2 Ti1 179.9(4) . . . . ?
B6 B2 S2 Ti1 105.9(3) . . . . ?
B8 B2 S2 Ti1 -106.2(3) . . . . ?
B1 B2 S2 Ti1 -34.3(3) . . . . ?
B3 B2 S2 Ti1 35.8(3) . . . . ?
B7 B1 S3 Ti1 179.6(4) . . . . ?
B4 B1 S3 Ti1 -106.6(3) . . . . ?
B8 B1 S3 Ti1 105.7(3) . . . . ?
B2 B1 S3 Ti1 33.8(3) . . . . ?
B3 B1 S3 Ti1 -36.7(3) . . . . ?
